data_4126929
loop_
_publ_author_name
'Tian, Haiwen'
'Hong, Jianquan'
'Wang, Kai'
'Del Rosal, Iker'
'Maron, Laurent'
'Zhou, Xigeng'
'Zhang, Lixin'

_publ_section_title
;
 An Unprecedented Reaction Mode of phosphorus in phosphinidene rare-earth
 complex: a joint experimental-theoretical study.
;
_journal_name_full 'Journal of the American Chemical Society'
_journal_paper_doi 10.1021/jacs.7b11032
_journal_year 2017
_chemical_formula_sum 'C111 H138 N7 P Y3'
_chemical_formula_weight 1867.98
_space_group_crystal_system triclinic
_space_group_IT_number 2
_space_group_name_Hall '-P 1'
_space_group_name_H-M_alt 'P -1'
_symmetry_space_group_name_Hall '-P 1'
_symmetry_space_group_name_H-M 'P -1'
_atom_sites_solution_hydrogens geom
_audit_creation_method SHELXL-2014/7
_cell_angle_alpha 104.401(6)
_cell_angle_beta 110.072(6)
_cell_angle_gamma 90.263(7)
_cell_formula_units_Z 2
_cell_length_a 15.401(6)
_cell_length_b 21.019(8)
_cell_length_c 22.180(8)
_cell_measurement_reflns_used 4625
_cell_measurement_temperature 296(2)
_cell_measurement_theta_max 22.39
_cell_measurement_theta_min 2.34
_cell_volume 6500(4)
_computing_cell_refinement 'Bruker SAINT'
_computing_data_collection 'Bruker APEX2'
_computing_data_reduction 'Bruker SAINT'
_computing_molecular_graphics 'Bruker SHELXTL'
_computing_publication_material 'Bruker SHELXTL'
_computing_structure_refinement 'SHELXL-2014/7 (Sheldrick, 2014)'
_computing_structure_solution 'SHELXS-97 (Sheldrick, 2008)'
_diffrn_ambient_temperature 296(2)
_diffrn_measured_fraction_theta_full 0.985
_diffrn_measured_fraction_theta_max 0.985
_diffrn_measurement_device_type 'Bruker APEX-II CCD'
_diffrn_measurement_method '\f and \w scans'
_diffrn_radiation_type MoK\a
_diffrn_radiation_wavelength 0.71073
_diffrn_reflns_av_R_equivalents 0.1196
_diffrn_reflns_av_unetI/netI 0.3271
_diffrn_reflns_Laue_measured_fraction_full 0.985
_diffrn_reflns_Laue_measured_fraction_max 0.985
_diffrn_reflns_limit_h_max 18
_diffrn_reflns_limit_h_min -18
_diffrn_reflns_limit_k_max 25
_diffrn_reflns_limit_k_min -25
_diffrn_reflns_limit_l_max 26
_diffrn_reflns_limit_l_min -26
_diffrn_reflns_number 38324
_diffrn_reflns_point_group_measured_fraction_full 0.985
_diffrn_reflns_point_group_measured_fraction_max 0.985
_diffrn_reflns_theta_full 25.050
_diffrn_reflns_theta_max 25.050
_diffrn_reflns_theta_min 1.005
_exptl_absorpt_coefficient_mu 1.379
_exptl_absorpt_correction_T_max 0.746
_exptl_absorpt_correction_T_min 0.434
_exptl_absorpt_correction_type multi-scan
_exptl_absorpt_process_details sadabs
_exptl_crystal_colour yellow
_exptl_crystal_density_diffrn 0.954
_exptl_crystal_description prism
_exptl_crystal_F_000 1970
_exptl_crystal_size_max 1.000
_exptl_crystal_size_mid 0.450
_exptl_crystal_size_min 0.200
_platon_squeeze_details ' '
_refine_diff_density_max 2.482
_refine_diff_density_min -1.256
_refine_diff_density_rms 0.162
_refine_ls_extinction_method none
_refine_ls_goodness_of_fit_ref 1.045
_refine_ls_hydrogen_treatment mixed
_refine_ls_matrix_type full
_refine_ls_number_parameters 1127
_refine_ls_number_reflns 22688
_refine_ls_number_restraints 281
_refine_ls_restrained_S_all 1.210
_refine_ls_R_factor_all 0.2006
_refine_ls_R_factor_gt 0.1146
_refine_ls_shift/su_max 0.014
_refine_ls_shift/su_mean 0.000
_refine_ls_structure_factor_coef Fsqd
_refine_ls_weighting_details 'w=1/[\s^2^(Fo^2^)+(0.1000P)^2^+0.7608P] where P=(Fo^2^+2Fc^2^)/3'
_refine_ls_weighting_scheme calc
_refine_ls_wR_factor_gt 0.2724
_refine_ls_wR_factor_ref 0.3023
_reflns_Friedel_coverage 0.000
_reflns_number_gt 8107
_reflns_number_total 22688
_reflns_threshold_expression 'I > 2\s(I)'
_cod_data_source_file 5a.cif
_cod_data_source_block mo_60713a
_cod_database_code 4126929
_shelx_shelxl_version_number 2014/7
_shelx_space_group_comment
; 
The symmetry employed for this shelxl refinement is uniquely defined 
by the following loop, which should always be used as a source of 
symmetry information in preference to the above space-group names. 
They are only intended as comments. 
;
_shelx_estimated_absorpt_t_min 0.339
_shelx_estimated_absorpt_t_max 0.770

loop_
_space_group_symop_operation_xyz
'x, y, z'
'-x, -y, -z'

loop_
_atom_site_label
_atom_site_type_symbol
_atom_site_fract_x
_atom_site_fract_y
_atom_site_fract_z
_atom_site_U_iso_or_equiv
_atom_site_adp_type
_atom_site_occupancy
_atom_site_site_symmetry_order
_atom_site_calc_flag
_atom_site_refinement_flags_posn
_atom_site_refinement_flags_adp
Y1 Y 0.76216(7) 0.20980(5) 0.82860(5) 0.0259(3) Uani 1 1 d D .
Y2 Y 0.92258(7) 0.11150(5) 0.78741(5) 0.0265(3) Uani 1 1 d D .
Y3 Y 0.86074(7) 0.24664(5) 0.72450(5) 0.0293(3) Uani 1 1 d D .
C1 C 0.7257(9) 0.2970(5) 0.7592(7) 0.066(4) Uani 1 1 d D U
H1A H 0.6886 0.3284 0.7755 0.099 Uiso 1 1 calc DR U
H1B H 0.6924 0.2750 0.7132 0.099 Uiso 1 1 calc DR U
H1C H 0.7828 0.3194 0.7635 0.099 Uiso 1 1 calc DR U
C2 C 0.8183(8) 0.1000(5) 0.8545(5) 0.039(3) Uani 1 1 d D U
H2A H 0.8282 0.0600 0.8683 0.058 Uiso 1 1 calc DR U
H2B H 0.7543 0.0988 0.8272 0.058 Uiso 1 1 calc DR U
H2C H 0.8336 0.1370 0.8931 0.058 Uiso 1 1 calc DR U
C3 C 0.9323(7) 0.2401(5) 0.8452(5) 0.024(2) Uani 1 1 d D U
C4 C 0.9633(7) 0.3101(5) 0.9585(5) 0.026(3) Uani 1 1 d . U
C5 C 0.9854(8) 0.2935(6) 1.0161(6) 0.047(3) Uani 1 1 d D .
C6 C 1.0493(9) 0.3401(8) 1.0731(6) 0.065(4) Uani 1 1 d . .
H6 H 1.0689 0.3289 1.1134 0.078 Uiso 1 1 calc R U
C7 C 1.0817(9) 0.3969(7) 1.0722(8) 0.068(5) Uani 1 1 d . U
H7 H 1.1271 0.4232 1.1102 0.081 Uiso 1 1 calc R U
C8 C 1.0477(10) 0.4198(7) 1.0122(7) 0.066(4) Uani 1 1 d . U
H8 H 1.0702 0.4608 1.0118 0.079 Uiso 1 1 calc R U
C9 C 0.9794(11) 0.3783(7) 0.9539(7) 0.073(2) Uani 1 1 d D U
C10 C 0.9613(9) 0.3954(6) 0.8939(6) 0.059(4) Uani 1 1 d D U
H10A H 1.0144 0.4216 0.8965 0.088 Uiso 1 1 calc R U
H10B H 0.9083 0.4203 0.8860 0.088 Uiso 1 1 calc R U
H10C H 0.9489 0.3560 0.8580 0.088 Uiso 1 1 calc R U
C11 C 0.9522(9) 0.2240(6) 1.0186(7) 0.063(4) Uani 1 1 d D .
H11A H 0.9039 0.2284 1.0372 0.094 Uiso 1 1 calc R U
H11B H 1.0035 0.2061 1.0459 0.094 Uiso 1 1 calc R U
H11C H 0.9287 0.1951 0.9744 0.094 Uiso 1 1 calc R U
C12 C 1.0572(9) 0.2051(6) 0.7811(6) 0.048(3) Uani 1 1 d . U
C13 C 0.9778(8) 0.1757(5) 0.7248(5) 0.032(3) Uani 1 1 d . U
C14 C 0.9974(8) 0.1454(5) 0.6679(5) 0.037(3) Uani 1 1 d . .
H14 H 0.9487 0.1203 0.6314 0.044 Uiso 1 1 calc R U
C15 C 1.0812(10) 0.1496(7) 0.6618(7) 0.079(5) Uani 1 1 d . .
H15 H 1.0877 0.1358 0.6205 0.094 Uiso 1 1 calc R U
C16 C 1.1620(10) 0.1770(6) 0.7230(7) 0.060(4) Uani 1 1 d . U
H16 H 1.2214 0.1756 0.7212 0.072 Uiso 1 1 calc R U
C17 C 1.1515(9) 0.2037(6) 0.7809(6) 0.054(4) Uani 1 1 d . U
H17 H 1.2024 0.2208 0.8196 0.065 Uiso 1 1 calc R U
C18 C 0.9785(9) -0.0211(5) 0.7749(5) 0.038(3) Uani 1 1 d . .
C19 C 0.9981(8) -0.0868(5) 0.7708(6) 0.032(3) Uani 1 1 d . .
C20 C 0.9698(8) -0.1351(5) 0.7108(6) 0.039(3) Uani 1 1 d . .
H20 H 0.9389 -0.1248 0.6708 0.047 Uiso 1 1 calc R U
C21 C 0.9899(10) -0.2023(6) 0.7120(8) 0.064(4) Uani 1 1 d . U
H21 H 0.9689 -0.2359 0.6725 0.077 Uiso 1 1 calc R U
C22 C 1.0379(9) -0.2168(6) 0.7689(7) 0.054(4) Uani 1 1 d . .
H22 H 1.0510 -0.2600 0.7688 0.064 Uiso 1 1 calc R U
C23 C 1.0678(9) -0.1676(7) 0.8274(6) 0.052(4) Uani 1 1 d . .
H23 H 1.1012 -0.1778 0.8670 0.062 Uiso 1 1 calc R U
C24 C 1.0498(10) -0.1052(7) 0.8284(7) 0.060(4) Uani 1 1 d . .
H24 H 1.0722 -0.0729 0.8688 0.072 Uiso 1 1 calc R U
C25 C 1.1305(7) 0.0327(5) 0.8455(5) 0.025(3) Uani 1 1 d . .
C26 C 1.1881(7) 0.0010(5) 0.8108(6) 0.036(3) Uani 1 1 d . U
C27 C 1.1625(10) -0.0302(7) 0.7375(6) 0.057(4) Uani 1 1 d . .
H27 H 1.0951 -0.0298 0.7172 0.068 Uiso 1 1 calc R U
C28 C 1.2055(12) 0.0105(8) 0.7076(8) 0.097(6) Uani 1 1 d . .
H28A H 1.1929 0.0555 0.7205 0.145 Uiso 1 1 calc R U
H28B H 1.1802 -0.0057 0.6599 0.145 Uiso 1 1 calc R U
H28C H 1.2715 0.0081 0.7229 0.145 Uiso 1 1 calc R U
C29 C 1.1827(9) -0.1010(6) 0.7187(7) 0.073(5) Uani 1 1 d . .
H29A H 1.1453 -0.1214 0.6731 0.109 Uiso 1 1 calc R U
H29B H 1.1685 -0.1243 0.7469 0.109 Uiso 1 1 calc R U
H29C H 1.2472 -0.1025 0.7243 0.109 Uiso 1 1 calc R U
C30 C 1.2811(9) -0.0018(6) 0.8499(6) 0.052(2) Uani 1 1 d . U
H30 H 1.3204 -0.0229 0.8293 0.063 Uiso 1 1 calc R U
C31 C 1.3176(8) 0.0269(6) 0.9211(6) 0.048(4) Uani 1 1 d . .
H31 H 1.3781 0.0215 0.9461 0.058 Uiso 1 1 calc R U
C32 C 1.2651(9) 0.0606(6) 0.9502(6) 0.043(3) Uani 1 1 d . .
H32 H 1.2892 0.0823 0.9953 0.051 Uiso 1 1 calc R U
C33 C 1.1664(8) 0.0637(6) 0.9102(5) 0.033(3) Uani 1 1 d . .
C34 C 1.1099(7) 0.0981(5) 0.9490(6) 0.036(3) Uani 1 1 d . .
H34 H 1.0616 0.1165 0.9180 0.043 Uiso 1 1 calc R U
C35 C 1.0599(9) 0.0560(6) 0.9730(6) 0.055(4) Uani 1 1 d . .
H35A H 1.0127 0.0267 0.9357 0.083 Uiso 1 1 calc R U
H35B H 1.0315 0.0832 1.0012 0.083 Uiso 1 1 calc R U
H35C H 1.1028 0.0306 0.9978 0.083 Uiso 1 1 calc R U
C36 C 1.1643(8) 0.1573(6) 1.0066(6) 0.049(3) Uani 1 1 d . .
H36A H 1.2210 0.1440 1.0333 0.074 Uiso 1 1 calc R U
H36B H 1.1276 0.1732 1.0335 0.074 Uiso 1 1 calc R U
H36C H 1.1785 0.1918 0.9891 0.074 Uiso 1 1 calc R U
C37 C 0.8039(8) -0.0481(5) 0.6900(5) 0.0319(19) Uani 1 1 d . U
C38 C 0.7786(8) -0.0550(5) 0.6336(6) 0.0346(19) Uani 1 1 d . U
C39 C 0.8179(8) -0.0087(7) 0.5983(6) 0.063(4) Uani 1 1 d . U
H39 H 0.8510 0.0304 0.6341 0.076 Uiso 1 1 calc R U
C40 C 0.7529(9) 0.0161(6) 0.5472(6) 0.048(3) Uani 1 1 d . U
H40A H 0.7154 -0.0202 0.5117 0.072 Uiso 1 1 calc R U
H40B H 0.7863 0.0415 0.5302 0.072 Uiso 1 1 calc R U
H40C H 0.7137 0.0437 0.5656 0.072 Uiso 1 1 calc R U
C41 C 0.8953(12) -0.0451(8) 0.5744(9) 0.103(6) Uani 1 1 d . U
H41A H 0.8715 -0.0897 0.5494 0.155 Uiso 1 1 calc R U
H41B H 0.9491 -0.0451 0.6125 0.155 Uiso 1 1 calc R U
H41C H 0.9120 -0.0223 0.5468 0.155 Uiso 1 1 calc R U
C42 C 0.7066(9) -0.1019(7) 0.5905(6) 0.060(4) Uani 1 1 d . .
H42 H 0.6883 -0.1062 0.5450 0.072 Uiso 1 1 calc R U
C43 C 0.6616(10) -0.1419(7) 0.6119(7) 0.061(4) Uani 1 1 d . .
H43 H 0.6113 -0.1716 0.5822 0.073 Uiso 1 1 calc R U
C44 C 0.6924(9) -0.1372(7) 0.6787(7) 0.064(4) Uani 1 1 d . .
H44 H 0.6634 -0.1651 0.6942 0.076 Uiso 1 1 calc R U
C45 C 0.7666(10) -0.0915(7) 0.7243(6) 0.063(4) Uani 1 1 d . .
C46 C 0.8005(8) -0.0895(6) 0.7962(6) 0.047(3) Uani 1 1 d . .
H46 H 0.8559 -0.0578 0.8193 0.056 Uiso 1 1 calc R U
C47 C 0.7222(9) -0.0633(6) 0.8233(6) 0.055(4) Uani 1 1 d . .
H47A H 0.7029 -0.0238 0.8102 0.083 Uiso 1 1 calc R U
H47B H 0.7456 -0.0536 0.8710 0.083 Uiso 1 1 calc R U
H47C H 0.6701 -0.0963 0.8053 0.083 Uiso 1 1 calc R U
C48 C 0.8265(10) -0.1574(6) 0.8081(6) 0.060(4) Uani 1 1 d . .
H48A H 0.7746 -0.1900 0.7821 0.090 Uiso 1 1 calc R U
H48B H 0.8421 -0.1549 0.8544 0.090 Uiso 1 1 calc R U
H48C H 0.8788 -0.1694 0.7951 0.090 Uiso 1 1 calc R U
C49 C 0.5996(7) 0.2138(5) 0.8626(5) 0.021(2) Uani 1 1 d . U
C50 C 0.5170(8) 0.2139(6) 0.8844(5) 0.048(4) Uani 1 1 d . .
C51 C 0.4436(8) 0.1638(6) 0.8527(5) 0.047(4) Uani 1 1 d . .
H51 H 0.4457 0.1287 0.8183 0.056 Uiso 1 1 calc R U
C52 C 0.3677(8) 0.1669(6) 0.8730(6) 0.040(3) Uani 1 1 d . .
H52 H 0.3167 0.1358 0.8484 0.048 Uiso 1 1 calc R U
C53 C 0.3639(10) 0.2130(7) 0.9270(8) 0.067(4) Uani 1 1 d . .
H53 H 0.3154 0.2110 0.9427 0.080 Uiso 1 1 calc R U
C54 C 0.4348(9) 0.2625(7) 0.9571(7) 0.057(4) Uani 1 1 d . .
H54 H 0.4319 0.2965 0.9921 0.069 Uiso 1 1 calc R U
C55 C 0.5106(8) 0.2640(5) 0.9377(5) 0.0364(19) Uani 1 1 d . U
H55 H 0.5578 0.2984 0.9600 0.044 Uiso 1 1 calc R U
C56 C 0.7107(7) 0.2532(5) 0.9773(5) 0.021(2) Uani 1 1 d . U
C57 C 0.6985(7) 0.2103(6) 1.0095(6) 0.039(3) Uani 1 1 d . .
C58 C 0.7244(10) 0.2265(9) 1.0817(7) 0.072(5) Uani 1 1 d . .
H58 H 0.7210 0.1958 1.1049 0.086 Uiso 1 1 calc R U
C59 C 0.7554(12) 0.2944(10) 1.1124(8) 0.092(6) Uani 1 1 d . .
H59 H 0.7676 0.3103 1.1578 0.111 Uiso 1 1 calc R U
C60 C 0.7681(9) 0.3377(8) 1.0784(6) 0.058(4) Uani 1 1 d . .
H60 H 0.7924 0.3810 1.1016 0.070 Uiso 1 1 calc R U
C61 C 0.7465(7) 0.3190(5) 1.0132(5) 0.031(3) Uani 1 1 d . U
C62 C 0.7563(10) 0.3697(6) 0.9766(7) 0.057(2) Uani 1 1 d . U
H62 H 0.7854 0.3485 0.9448 0.068 Uiso 1 1 calc R U
C63 C 0.6666(12) 0.3909(6) 0.9367(7) 0.091(6) Uani 1 1 d . .
H63A H 0.6487 0.4268 0.9648 0.136 Uiso 1 1 calc R U
H63B H 0.6191 0.3545 0.9191 0.136 Uiso 1 1 calc R U
H63C H 0.6746 0.4048 0.9007 0.136 Uiso 1 1 calc R U
C64 C 0.8194(12) 0.4275(8) 1.0216(8) 0.097(6) Uani 1 1 d . U
H64A H 0.7854 0.4589 1.0415 0.146 Uiso 1 1 calc R U
H64B H 0.8470 0.4473 0.9970 0.146 Uiso 1 1 calc R U
H64C H 0.8673 0.4143 1.0559 0.146 Uiso 1 1 calc R U
C65 C 0.6739(9) 0.1313(8) 0.9764(6) 0.061(4) Uani 1 1 d . .
H65 H 0.6574 0.1240 0.9283 0.073 Uiso 1 1 calc R U
C66 C 0.7495(10) 0.0915(6) 0.9978(7) 0.070(4) Uani 1 1 d . .
H66A H 0.7639 0.0939 1.0440 0.104 Uiso 1 1 calc R U
H66B H 0.8033 0.1079 0.9916 0.104 Uiso 1 1 calc R U
H66C H 0.7313 0.0465 0.9718 0.104 Uiso 1 1 calc R U
C67 C 0.5871(10) 0.1042(7) 0.9873(7) 0.067(4) Uani 1 1 d . U
H67A H 0.5704 0.0587 0.9628 0.101 Uiso 1 1 calc R U
H67B H 0.5360 0.1293 0.9720 0.101 Uiso 1 1 calc R U
H67C H 0.6016 0.1082 1.0339 0.101 Uiso 1 1 calc R U
C68 C 0.5106(7) 0.1751(5) 0.7450(5) 0.022(2) Uani 1 1 d . .
C69 C 0.4851(7) 0.1114(5) 0.7056(5) 0.030(3) Uani 1 1 d D .
C70 C 0.5460(11) 0.0551(7) 0.7228(7) 0.087(2) Uani 1 1 d D U
H70 H 0.6066 0.0752 0.7558 0.104 Uiso 1 1 calc R U
C71 C 0.5618(10) 0.0107(6) 0.6618(6) 0.065(4) Uani 1 1 d D U
H71A H 0.6272 0.0088 0.6712 0.097 Uiso 1 1 calc R U
H71B H 0.5355 0.0284 0.6243 0.097 Uiso 1 1 calc R U
H71C H 0.5325 -0.0330 0.6519 0.097 Uiso 1 1 calc R U
C72 C 0.5026(11) 0.0125(7) 0.7528(7) 0.081(5) Uani 1 1 d D .
H72A H 0.4365 0.0064 0.7302 0.121 Uiso 1 1 calc R U
H72B H 0.5167 0.0337 0.7992 0.121 Uiso 1 1 calc R U
H72C H 0.5271 -0.0296 0.7481 0.121 Uiso 1 1 calc R U
C73 C 0.4077(8) 0.0930(7) 0.6548(6) 0.047(3) Uani 1 1 d . .
H73 H 0.3929 0.0488 0.6313 0.056 Uiso 1 1 calc R U
C74 C 0.3462(11) 0.1395(8) 0.6353(6) 0.069(5) Uani 1 1 d . .
H74 H 0.2903 0.1256 0.5998 0.082 Uiso 1 1 calc R U
C75 C 0.3697(9) 0.2092(8) 0.6702(7) 0.068(5) Uani 1 1 d . .
H75 H 0.3336 0.2421 0.6571 0.081 Uiso 1 1 calc R U
C76 C 0.4550(8) 0.2219(6) 0.7276(6) 0.038(3) Uani 1 1 d . U
C77 C 0.4726(9) 0.2989(6) 0.7608(6) 0.052(3) Uani 1 1 d . U
H77 H 0.5305 0.3041 0.7990 0.062 Uiso 1 1 calc R U
C78 C 0.4903(10) 0.3385(7) 0.7267(8) 0.089(6) Uani 1 1 d . .
H78A H 0.4598 0.3764 0.7242 0.107 Uiso 1 1 calc R U
H78B H 0.5332 0.3282 0.7056 0.107 Uiso 1 1 calc R U
C79 C 0.3999(9) 0.3234(7) 0.7927(7) 0.080(5) Uani 1 1 d . .
H79A H 0.4043 0.3708 0.8042 0.120 Uiso 1 1 calc R U
H79B H 0.4113 0.3087 0.8321 0.120 Uiso 1 1 calc R U
H79C H 0.3387 0.3060 0.7616 0.120 Uiso 1 1 calc R U
C80 C 0.8405(8) 0.3147(7) 0.6282(6) 0.046(3) Uani 1 1 d . .
C81 C 0.8293(9) 0.3530(5) 0.5778(5) 0.034(3) Uani 1 1 d . .
C82 C 0.7463(11) 0.3454(8) 0.5276(6) 0.076(5) Uani 1 1 d . .
H82 H 0.6964 0.3171 0.5227 0.091 Uiso 1 1 calc R U
C83 C 0.7417(11) 0.3861(8) 0.4807(7) 0.076(5) Uani 1 1 d . .
H83 H 0.6858 0.3837 0.4458 0.091 Uiso 1 1 calc R U
C84 C 0.8134(13) 0.4260(8) 0.4859(7) 0.085(6) Uani 1 1 d . .
H84 H 0.8082 0.4493 0.4544 0.102 Uiso 1 1 calc R U
C85 C 0.8937(14) 0.4317(9) 0.5382(9) 0.107(6) Uani 1 1 d . U
H85 H 0.9426 0.4607 0.5425 0.128 Uiso 1 1 calc R U
C86 C 0.9071(10) 0.3973(7) 0.5854(6) 0.060(4) Uani 1 1 d . .
H86 H 0.9634 0.4022 0.6205 0.071 Uiso 1 1 calc R U
C87 C 0.9248(8) 0.4109(6) 0.7214(5) 0.032(3) Uani 1 1 d . .
C88 C 0.8681(9) 0.4557(6) 0.7232(5) 0.043(3) Uani 1 1 d . .
C89 C 0.7594(9) 0.4465(7) 0.6940(6) 0.055(4) Uani 1 1 d . .
H89 H 0.7408 0.3991 0.6739 0.065 Uiso 1 1 calc R U
C90 C 0.7135(12) 0.4797(9) 0.6442(7) 0.104(6) Uani 1 1 d . .
H90A H 0.7245 0.5266 0.6637 0.156 Uiso 1 1 calc R U
H90B H 0.6480 0.4666 0.6270 0.156 Uiso 1 1 calc R U
H90C H 0.7375 0.4682 0.6087 0.156 Uiso 1 1 calc R U
C91 C 0.7207(10) 0.4679(8) 0.7510(8) 0.096(6) Uani 1 1 d . .
H91A H 0.7313 0.5150 0.7685 0.144 Uiso 1 1 calc R U
H91B H 0.7515 0.4473 0.7858 0.144 Uiso 1 1 calc R U
H91C H 0.6552 0.4546 0.7342 0.144 Uiso 1 1 calc R U
C92 C 0.8997(12) 0.5275(8) 0.7507(7) 0.079(5) Uani 1 1 d . U
H92 H 0.8617 0.5617 0.7493 0.095 Uiso 1 1 calc R U
C93 C 1.0019(11) 0.5347(6) 0.7808(6) 0.067(5) Uani 1 1 d . .
H93 H 1.0295 0.5779 0.7993 0.080 Uiso 1 1 calc R U
C94 C 1.0565(10) 0.4912(6) 0.7848(6) 0.050(2) Uani 1 1 d . U
H94 H 1.1196 0.5037 0.8078 0.060 Uiso 1 1 calc R U
C95 C 1.0259(9) 0.4235(6) 0.7558(6) 0.046(3) Uani 1 1 d . .
C96 C 1.0867(8) 0.3707(6) 0.7606(5) 0.0373(19) Uani 1 1 d . U
H96 H 1.0503 0.3316 0.7589 0.045 Uiso 1 1 calc R U
C97 C 1.1149(11) 0.3543(8) 0.6983(7) 0.092(5) Uani 1 1 d . .
H97A H 1.0605 0.3389 0.6591 0.138 Uiso 1 1 calc R U
H97B H 1.1568 0.3206 0.7012 0.138 Uiso 1 1 calc R U
H97C H 1.1449 0.3932 0.6959 0.138 Uiso 1 1 calc R U
C98 C 1.1777(10) 0.3846(8) 0.8269(7) 0.098(6) Uani 1 1 d . .
H98A H 1.2028 0.4298 0.8389 0.147 Uiso 1 1 calc R U
H98B H 1.2233 0.3560 0.8190 0.147 Uiso 1 1 calc R U
H98C H 1.1614 0.3764 0.8625 0.147 Uiso 1 1 calc R U
C99 C 0.7565(8) 0.2134(6) 0.5483(6) 0.044(3) Uani 1 1 d . .
C100 C 0.6648(10) 0.1968(7) 0.5301(6) 0.056(4) Uani 1 1 d . U
C101 C 0.6074(8) 0.2178(7) 0.5747(6) 0.047(3) Uani 1 1 d . .
H101 H 0.6524 0.2329 0.6202 0.056 Uiso 1 1 calc R U
C102 C 0.5408(9) 0.1639(7) 0.5757(7) 0.072(5) Uani 1 1 d . .
H10D H 0.5105 0.1822 0.6065 0.108 Uiso 1 1 calc R U
H10E H 0.5753 0.1288 0.5893 0.108 Uiso 1 1 calc R U
H10F H 0.4951 0.1469 0.5320 0.108 Uiso 1 1 calc R U
C103 C 0.5569(13) 0.2761(8) 0.5613(8) 0.103(7) Uani 1 1 d . .
H10G H 0.5097 0.2636 0.5177 0.155 Uiso 1 1 calc R U
H10H H 0.5999 0.3106 0.5636 0.155 Uiso 1 1 calc R U
H10I H 0.5286 0.2915 0.5940 0.155 Uiso 1 1 calc R U
C104 C 0.6056(13) 0.1576(8) 0.4641(8) 0.085(5) Uani 1 1 d . .
H104 H 0.5426 0.1463 0.4533 0.102 Uiso 1 1 calc R U
C105 C 0.6507(11) 0.1383(8) 0.4182(10) 0.102(7) Uani 1 1 d . .
H105 H 0.6164 0.1153 0.3745 0.122 Uiso 1 1 calc R U
C106 C 0.7505(13) 0.1537(8) 0.4380(7) 0.097(6) Uani 1 1 d . U
H106 H 0.7789 0.1401 0.4067 0.116 Uiso 1 1 calc R U
C107 C 0.8043(10) 0.1885(7) 0.5027(7) 0.060(4) Uani 1 1 d . .
C108 C 0.9050(11) 0.2086(7) 0.5159(7) 0.072(5) Uani 1 1 d . .
H108 H 0.9338 0.2328 0.5629 0.087 Uiso 1 1 calc R U
C109 C 0.9536(10) 0.1456(8) 0.5042(6) 0.081(5) Uani 1 1 d . .
H10L H 0.9398 0.1168 0.5279 0.121 Uiso 1 1 calc R U
H10M H 1.0195 0.1569 0.5200 0.121 Uiso 1 1 calc R U
H10N H 0.9318 0.1238 0.4575 0.121 Uiso 1 1 calc R U
C110 C 0.9250(14) 0.2539(9) 0.4717(9) 0.132(9) Uani 1 1 d . .
H11D H 0.9886 0.2726 0.4913 0.198 Uiso 1 1 calc R U
H11E H 0.8848 0.2887 0.4703 0.198 Uiso 1 1 calc R U
H11F H 0.9134 0.2272 0.4272 0.198 Uiso 1 1 calc R U
C111 C 0.7697(7) 0.1375(5) 0.7099(5) 0.0374(19) Uani 1 1 d D U
H11G H 0.7075 0.1454 0.7079 0.056 Uiso 1 1 calc DR U
H11H H 0.7999 0.1198 0.7469 0.056 Uiso 1 1 calc DR U
H11I H 0.7676 0.1065 0.6694 0.056 Uiso 1 1 calc DR U
N1 N 0.8917(6) -0.0002(4) 0.7375(4) 0.039(3) Uani 1 1 d . .
N2 N 1.0357(6) 0.0346(5) 0.8103(4) 0.040(3) Uani 1 1 d . .
N3 N 0.5956(6) 0.1909(4) 0.7999(4) 0.027(2) Uani 1 1 d . .
N4 N 0.6851(5) 0.2343(4) 0.9053(4) 0.026(2) Uani 1 1 d . .
N5 N 0.8069(6) 0.2505(4) 0.6137(4) 0.0290(16) Uani 1 1 d . U
N6 N 0.8940(6) 0.3398(4) 0.6930(4) 0.040(3) Uani 1 1 d . U
N7 N 0.9022(6) 0.2647(4) 0.8968(4) 0.024(2) Uani 1 1 d . U
P1 P 1.05280(19) 0.24661(16) 0.86329(15) 0.0346(8) Uani 1 1 d . .

loop_
_atom_site_aniso_label
_atom_site_aniso_U_11
_atom_site_aniso_U_22
_atom_site_aniso_U_33
_atom_site_aniso_U_23
_atom_site_aniso_U_13
_atom_site_aniso_U_12
Y1 0.0139(6) 0.0342(6) 0.0267(6) 0.0008(5) 0.0089(5) -0.0040(5)
Y2 0.0167(6) 0.0325(6) 0.0284(6) 0.0028(5) 0.0094(5) 0.0004(5)
Y3 0.0216(6) 0.0373(7) 0.0292(6) 0.0056(5) 0.0118(5) -0.0001(5)
C1 0.066(4) 0.066(4) 0.066(4) 0.0170(15) 0.0240(17) 0.0068(11)
C2 0.038(3) 0.039(3) 0.039(3) 0.0099(13) 0.0143(14) 0.0042(10)
C3 0.023(3) 0.024(3) 0.024(3) 0.0056(12) 0.0085(13) 0.0021(10)
C4 0.026(3) 0.026(3) 0.026(3) 0.0069(12) 0.0093(13) 0.0035(10)
C5 0.043(8) 0.071(9) 0.028(7) 0.000(7) 0.024(6) -0.004(7)
C6 0.037(9) 0.119(13) 0.020(7) 0.013(8) -0.008(6) -0.005(9)
C7 0.016(7) 0.044(8) 0.110(11) -0.020(8) 0.010(7) -0.002(6)
C8 0.066(4) 0.066(4) 0.066(4) 0.0171(15) 0.0240(17) 0.0056(11)
C9 0.073(2) 0.073(2) 0.073(2) 0.0195(6) 0.0261(8) 0.0072(2)
C10 0.059(4) 0.057(4) 0.061(4) 0.015(2) 0.021(2) 0.009(2)
C11 0.050(9) 0.073(10) 0.068(10) 0.033(8) 0.015(8) 0.017(8)
C12 0.048(3) 0.049(3) 0.048(3) 0.0130(13) 0.0179(15) 0.0039(11)
C13 0.032(3) 0.032(3) 0.032(3) 0.0089(12) 0.0113(13) 0.0042(10)
C14 0.034(8) 0.037(7) 0.033(7) 0.002(6) 0.008(6) -0.003(6)
C15 0.059(10) 0.104(12) 0.073(11) -0.022(9) 0.056(9) -0.015(9)
C16 0.059(4) 0.060(4) 0.060(4) 0.0153(14) 0.0219(17) 0.0060(11)
C17 0.054(4) 0.054(4) 0.054(4) 0.0142(14) 0.0195(16) 0.0053(11)
C18 0.048(9) 0.031(7) 0.030(7) -0.010(6) 0.020(6) -0.025(7)
C19 0.031(7) 0.019(6) 0.035(7) -0.003(6) 0.008(6) -0.008(6)
C20 0.024(7) 0.040(7) 0.046(8) 0.013(6) 0.003(6) 0.005(6)
C21 0.052(9) 0.041(8) 0.087(10) -0.009(7) 0.029(8) 0.026(7)
C22 0.042(9) 0.048(8) 0.064(10) 0.025(8) 0.004(8) 0.023(7)
C23 0.051(9) 0.051(9) 0.043(8) 0.015(7) 0.003(7) -0.018(8)
C24 0.055(10) 0.040(9) 0.076(11) -0.018(8) 0.037(9) -0.024(8)
C25 0.013(6) 0.026(6) 0.037(7) 0.009(5) 0.008(5) 0.005(5)
C26 0.011(6) 0.038(7) 0.050(7) 0.017(6) -0.003(5) 0.009(5)
C27 0.048(9) 0.070(10) 0.052(9) 0.015(8) 0.018(7) 0.005(8)
C28 0.094(14) 0.096(13) 0.098(13) -0.020(11) 0.064(12) -0.013(11)
C29 0.042(9) 0.060(10) 0.084(11) -0.022(8) 0.011(8) 0.012(8)
C30 0.052(2) 0.052(2) 0.052(2) 0.0139(6) 0.0186(7) 0.0052(2)
C31 0.023(7) 0.070(9) 0.060(9) 0.041(8) 0.007(7) 0.011(7)
C32 0.041(8) 0.049(8) 0.041(8) 0.004(6) 0.023(7) -0.005(7)
C33 0.031(7) 0.046(7) 0.028(7) 0.012(6) 0.017(6) 0.015(6)
C34 0.020(7) 0.035(7) 0.056(8) 0.027(6) 0.007(6) 0.011(6)
C35 0.044(8) 0.066(9) 0.061(9) 0.007(8) 0.033(7) -0.011(7)
C36 0.024(7) 0.077(9) 0.042(8) 0.004(7) 0.014(6) 0.012(7)
C37 0.0319(19) 0.0319(19) 0.0319(19) 0.0085(5) 0.0114(7) 0.0031(2)
C38 0.0346(19) 0.0346(19) 0.0346(19) 0.0092(5) 0.0123(7) 0.0034(2)
C39 0.022(7) 0.105(10) 0.027(7) -0.034(7) 0.003(6) 0.022(7)
C40 0.047(4) 0.048(4) 0.047(4) 0.013(2) 0.015(2) 0.008(2)
C41 0.103(6) 0.104(6) 0.104(6) 0.028(3) 0.037(3) 0.012(2)
C42 0.046(9) 0.064(9) 0.038(8) -0.015(7) -0.006(7) 0.008(8)
C43 0.043(9) 0.052(9) 0.062(10) 0.020(8) -0.017(8) -0.004(8)
C44 0.038(9) 0.066(10) 0.064(10) -0.014(8) 0.012(8) -0.021(8)
C45 0.080(11) 0.062(9) 0.041(8) 0.015(7) 0.013(8) -0.014(9)
C46 0.021(7) 0.041(8) 0.061(9) -0.002(7) 0.005(6) -0.011(6)
C47 0.055(9) 0.050(8) 0.077(10) 0.016(8) 0.043(8) -0.001(7)
C48 0.079(11) 0.045(8) 0.073(10) 0.019(7) 0.046(9) 0.003(8)
C49 0.021(3) 0.021(3) 0.022(2) 0.0053(12) 0.0079(13) 0.0018(10)
C50 0.034(8) 0.063(9) 0.034(7) -0.026(6) 0.025(6) -0.027(7)
C51 0.053(9) 0.066(9) 0.028(7) 0.000(6) 0.030(6) -0.025(7)
C52 0.022(7) 0.052(8) 0.055(8) 0.022(7) 0.021(6) 0.001(6)
C53 0.065(11) 0.081(11) 0.088(12) 0.028(10) 0.066(10) 0.025(9)
C54 0.050(9) 0.075(10) 0.068(10) 0.013(8) 0.052(8) 0.015(8)
C55 0.0364(19) 0.0364(19) 0.0364(19) 0.0097(5) 0.0129(7) 0.0036(2)
C56 0.020(3) 0.021(3) 0.021(2) 0.0053(12) 0.0071(12) 0.0024(10)
C57 0.014(6) 0.052(8) 0.041(7) 0.010(7) 0.000(5) 0.004(6)
C58 0.062(11) 0.124(14) 0.035(8) 0.031(9) 0.016(8) 0.013(10)
C59 0.081(14) 0.114(15) 0.047(10) -0.030(11) 0.016(9) 0.008(12)
C60 0.057(10) 0.078(11) 0.044(9) 0.013(8) 0.025(7) 0.032(8)
C61 0.031(3) 0.031(3) 0.031(3) 0.0082(12) 0.0107(13) 0.0039(10)
C62 0.057(2) 0.057(2) 0.057(2) 0.0151(6) 0.0201(7) 0.0056(2)
C63 0.156(18) 0.037(8) 0.054(9) 0.023(7) 0.000(10) -0.020(10)
C64 0.096(6) 0.097(6) 0.098(6) 0.023(2) 0.036(3) 0.007(2)
C65 0.035(8) 0.120(13) 0.047(8) 0.042(9) 0.025(7) 0.029(9)
C66 0.072(11) 0.054(9) 0.089(11) 0.033(9) 0.025(9) 0.021(9)
C67 0.068(5) 0.069(4) 0.067(4) 0.021(2) 0.024(2) 0.003(2)
C68 0.023(6) 0.029(6) 0.026(6) 0.017(5) 0.015(5) 0.015(5)
C69 0.019(6) 0.053(8) 0.012(6) 0.002(6) 0.003(5) -0.018(6)
C70 0.087(2) 0.087(2) 0.087(2) 0.0232(6) 0.0309(8) 0.0086(2)
C71 0.064(4) 0.066(4) 0.067(4) 0.016(2) 0.027(2) 0.009(2)
C72 0.098(13) 0.093(12) 0.069(10) 0.059(9) 0.026(9) -0.003(10)
C73 0.023(7) 0.053(8) 0.062(9) 0.013(8) 0.015(7) 0.016(7)
C74 0.066(11) 0.109(13) 0.026(7) -0.007(9) 0.027(8) -0.044(11)
C75 0.032(8) 0.117(14) 0.072(10) 0.062(11) 0.014(8) 0.035(9)
C76 0.038(3) 0.039(3) 0.038(3) 0.0098(13) 0.0140(14) 0.0034(10)
C77 0.051(4) 0.052(4) 0.052(4) 0.0138(14) 0.0181(16) 0.0058(11)
C78 0.083(12) 0.078(11) 0.177(17) 0.085(12) 0.097(13) 0.056(10)
C79 0.032(9) 0.089(11) 0.091(12) -0.016(9) 0.013(8) 0.039(8)
C80 0.032(7) 0.084(10) 0.030(7) 0.010(7) 0.025(6) 0.003(7)
C81 0.046(8) 0.038(7) 0.017(6) 0.002(5) 0.012(6) 0.012(6)
C82 0.094(13) 0.094(12) 0.029(8) -0.002(8) 0.023(9) -0.023(10)
C83 0.065(12) 0.087(12) 0.056(10) 0.036(9) -0.017(9) 0.041(10)
C84 0.106(15) 0.080(12) 0.065(11) 0.055(10) 0.002(11) -0.001(11)
C85 0.107(6) 0.107(6) 0.107(6) 0.0288(19) 0.038(2) 0.0099(12)
C86 0.072(11) 0.070(10) 0.041(8) 0.035(8) 0.010(7) 0.007(9)
C87 0.030(7) 0.034(7) 0.027(6) 0.008(6) 0.004(6) 0.007(6)
C88 0.042(8) 0.055(8) 0.035(7) 0.029(7) 0.007(6) 0.007(7)
C89 0.045(9) 0.065(9) 0.060(9) 0.005(8) 0.034(8) 0.000(8)
C90 0.090(14) 0.137(16) 0.060(11) 0.030(11) -0.007(10) 0.039(13)
C91 0.048(10) 0.101(13) 0.128(15) -0.011(11) 0.044(10) 0.034(10)
C92 0.079(5) 0.079(5) 0.079(5) 0.0209(16) 0.0283(19) 0.0070(11)
C93 0.090(13) 0.037(8) 0.058(9) -0.019(7) 0.028(9) -0.021(9)
C94 0.050(2) 0.050(2) 0.050(2) 0.0132(6) 0.0177(7) 0.0049(2)
C95 0.052(9) 0.054(8) 0.035(7) 0.003(6) 0.027(7) -0.011(7)
C96 0.0373(19) 0.0373(19) 0.0373(19) 0.0099(5) 0.0133(7) 0.0037(2)
C97 0.066(12) 0.131(15) 0.090(12) 0.042(11) 0.033(10) 0.055(11)
C98 0.044(10) 0.134(15) 0.080(12) 0.005(11) -0.007(9) -0.038(11)
C99 0.026(7) 0.045(8) 0.044(8) -0.017(6) 0.013(6) -0.009(6)
C100 0.079(10) 0.068(9) 0.020(6) -0.001(6) 0.025(7) -0.037(8)
C101 0.024(7) 0.065(9) 0.039(8) 0.014(7) -0.003(6) 0.019(7)
C102 0.031(8) 0.120(13) 0.098(12) 0.074(11) 0.031(8) 0.046(9)
C103 0.124(17) 0.107(14) 0.095(13) -0.008(12) 0.084(13) -0.036(13)
C104 0.102(14) 0.102(13) 0.080(12) 0.019(10) 0.072(12) 0.022(11)
C105 0.042(11) 0.073(12) 0.142(18) -0.006(12) -0.004(11) 0.016(9)
C106 0.108(13) 0.119(12) 0.049(9) -0.037(8) 0.051(9) -0.028(10)
C107 0.048(9) 0.072(10) 0.050(9) -0.010(8) 0.024(8) -0.009(8)
C108 0.093(13) 0.080(11) 0.053(9) 0.009(8) 0.044(9) 0.012(10)
C109 0.070(11) 0.135(14) 0.041(8) 0.020(9) 0.025(8) 0.085(10)
C110 0.154(19) 0.123(16) 0.124(16) -0.052(13) 0.116(15) -0.061(14)
C111 0.0374(19) 0.0374(19) 0.0374(19) 0.0100(5) 0.0133(7) 0.0037(2)
N1 0.027(6) 0.034(6) 0.040(6) -0.007(5) 0.004(5) -0.009(5)
N2 0.022(6) 0.049(6) 0.034(6) -0.010(5) 0.006(5) -0.012(5)
N3 0.026(5) 0.035(5) 0.021(5) -0.001(4) 0.016(4) -0.016(4)
N4 0.016(5) 0.027(5) 0.023(5) -0.002(4) -0.001(4) -0.010(4)
N5 0.0290(16) 0.0290(16) 0.0290(16) 0.0077(4) 0.0103(6) 0.00286(19)
N6 0.031(6) 0.041(6) 0.026(5) -0.020(4) 0.003(5) -0.015(5)
N7 0.023(2) 0.024(2) 0.023(2) 0.0057(11) 0.0082(12) 0.0030(10)
P1 0.0139(16) 0.053(2) 0.0421(19) 0.0139(16) 0.0156(14) 0.0082(15)

loop_
_atom_type_symbol
_atom_type_description
_atom_type_scat_dispersion_real
_atom_type_scat_dispersion_imag
_atom_type_scat_source
C C 0.0033 0.0016 'International Tables Vol C Tables 4.2.6.8 and 6.1.1.4'
H H 0.0000 0.0000 'International Tables Vol C Tables 4.2.6.8 and 6.1.1.4'
N N 0.0061 0.0033 'International Tables Vol C Tables 4.2.6.8 and 6.1.1.4'
P P 0.1023 0.0942 'International Tables Vol C Tables 4.2.6.8 and 6.1.1.4'
Y Y -2.7962 3.5667 'International Tables Vol C Tables 4.2.6.8 and 6.1.1.4'

loop_
_geom_angle_atom_site_label_1
_geom_angle_atom_site_label_2
_geom_angle_atom_site_label_3
_geom_angle
N7 Y1 N4 97.7(3)
N7 Y1 N3 150.8(3)
N4 Y1 N3 55.3(3)
N7 Y1 C3 32.0(3)
N4 Y1 C3 129.6(3)
N3 Y1 C3 171.0(3)
N7 Y1 C1 92.5(4)
N4 Y1 C1 107.7(3)
N3 Y1 C1 86.6(3)
C3 Y1 C1 84.5(4)
N7 Y1 C2 90.8(3)
N4 Y1 C2 95.8(3)
N3 Y1 C2 102.0(3)
C3 Y1 C2 85.5(3)
C1 Y1 C2 155.5(3)
N7 Y1 C111 111.4(3)
N4 Y1 C111 150.0(3)
N3 Y1 C111 97.2(3)
C3 Y1 C111 79.4(3)
C1 Y1 C111 79.0(3)
C2 Y1 C111 77.3(3)
N7 Y1 C49 124.5(3)
N4 Y1 C49 27.4(3)
N3 Y1 C49 27.8(2)
C3 Y1 C49 156.4(3)
C1 Y1 C49 98.2(3)
C2 Y1 C49 99.8(3)
C111 Y1 C49 124.1(3)
N7 Y1 Y3 75.3(2)
N4 Y1 Y3 154.3(2)
N3 Y1 Y3 123.35(18)
C3 Y1 Y3 48.4(2)
C1 Y1 Y3 49.1(3)
C2 Y1 Y3 108.8(2)
C111 Y1 Y3 48.20(19)
C49 Y1 Y3 145.26(19)
N7 Y1 Y2 75.2(2)
N4 Y1 Y2 142.1(2)
N3 Y1 Y2 132.4(2)
C3 Y1 Y2 50.1(2)
C1 Y1 Y2 109.7(3)
C2 Y1 Y2 48.2(2)
C111 Y1 Y2 47.0(2)
C49 Y1 Y2 145.56(19)
Y3 Y1 Y2 60.88(4)
N1 Y2 N2 56.8(3)
N1 Y2 C13 114.3(3)
N2 Y2 C13 104.1(3)
N1 Y2 C2 89.1(3)
N2 Y2 C2 105.4(3)
C13 Y2 C2 149.3(3)
N1 Y2 C3 171.4(3)
N2 Y2 C3 129.9(3)
C13 Y2 C3 70.8(3)
C2 Y2 C3 83.8(3)
N1 Y2 C111 93.0(3)
N2 Y2 C111 148.5(3)
C13 Y2 C111 78.4(3)
C2 Y2 C111 80.9(3)
C3 Y2 C111 81.1(3)
N1 Y2 C18 29.6(3)
N2 Y2 C18 27.5(3)
C13 Y2 C18 114.7(3)
C2 Y2 C18 95.5(3)
C3 Y2 C18 156.1(3)
C111 Y2 C18 122.6(3)
N1 Y2 C12 128.7(3)
N2 Y2 C12 91.8(3)
C13 Y2 C12 29.0(3)
C2 Y2 C12 141.3(3)
C3 Y2 C12 59.2(3)
C111 Y2 C12 102.3(3)
C18 Y2 C12 113.5(3)
N1 Y2 P1 155.0(2)
N2 Y2 P1 99.7(2)
C13 Y2 P1 59.3(3)
C2 Y2 P1 107.1(2)
C3 Y2 P1 33.4(2)
C111 Y2 P1 108.0(2)
C18 Y2 P1 127.2(2)
C12 Y2 P1 34.7(2)
N1 Y2 Y1 123.7(2)
N2 Y2 Y1 151.2(2)
C13 Y2 Y1 100.8(3)
C2 Y2 Y1 48.5(2)
C3 Y2 Y1 47.7(2)
C111 Y2 Y1 51.7(2)
C18 Y2 Y1 142.4(2)
C12 Y2 Y1 103.4(3)
P1 Y2 Y1 80.83(7)
N1 Y2 Y3 131.6(2)
N2 Y2 Y3 146.4(2)
C13 Y2 Y3 42.6(3)
C2 Y2 Y3 107.1(2)
C3 Y2 Y3 47.2(2)
C111 Y2 Y3 47.7(2)
C18 Y2 Y3 151.6(2)
C12 Y2 Y3 56.8(3)
P1 Y2 Y3 62.51(6)
Y1 Y2 Y3 58.84(3)
N5 Y3 N6 57.9(3)
N5 Y3 C13 100.8(3)
N6 Y3 C13 109.6(3)
N5 Y3 C111 98.7(3)
N6 Y3 C111 155.3(3)
C13 Y3 C111 80.6(3)
N5 Y3 C1 99.3(3)
N6 Y3 C1 93.2(3)
C13 Y3 C1 155.3(3)
C111 Y3 C1 82.4(4)
N5 Y3 C3 175.4(3)
N6 Y3 C3 121.3(3)
C13 Y3 C3 75.0(3)
C111 Y3 C3 82.7(3)
C1 Y3 C3 85.2(4)
N5 Y3 C80 29.1(3)
N6 Y3 C80 28.9(3)
C13 Y3 C80 109.6(4)
C111 Y3 C80 126.9(3)
C1 Y3 C80 94.9(3)
C3 Y3 C80 150.2(3)
N5 Y3 Y1 135.3(2)
N6 Y3 Y1 138.0(2)
C13 Y3 Y1 105.6(3)
C111 Y3 Y1 52.4(2)
C1 Y3 Y1 49.7(2)
C3 Y3 Y1 48.7(2)
C80 Y3 Y1 144.0(2)
N5 Y3 Y2 128.5(2)
N6 Y3 Y2 153.0(2)
C13 Y3 Y2 46.0(3)
C111 Y3 Y2 47.2(2)
C1 Y3 Y2 109.6(2)
C3 Y3 Y2 49.8(2)
C80 Y3 Y2 151.8(3)
Y1 Y3 Y2 60.28(3)
Y1 C1 Y3 81.2(3)
Y2 C2 Y1 83.4(2)
N7 C3 P1 117.0(7)
N7 C3 Y1 61.7(5)
P1 C3 Y1 168.1(5)
N7 C3 Y3 128.3(7)
P1 C3 Y3 105.1(4)
Y1 C3 Y3 82.8(3)
N7 C3 Y2 123.5(6)
P1 C3 Y2 89.8(4)
Y1 C3 Y2 82.2(3)
Y3 C3 Y2 83.0(3)
C5 C4 N7 120.0(9)
C5 C4 C9 123.9(10)
N7 C4 C9 114.7(9)
C4 C5 C6 115.6(11)
C4 C5 C11 121.6(10)
C6 C5 C11 122.5(11)
C7 C6 C5 124.2(13)
C6 C7 C8 120.6(13)
C9 C8 C7 118.9(13)
C10 C9 C8 117.4(13)
C10 C9 C4 124.2(12)
C8 C9 C4 113.9(12)
C13 C12 C17 123.6(12)
C13 C12 P1 123.7(10)
C17 C12 P1 112.7(9)
C13 C12 Y2 58.7(6)
C17 C12 Y2 135.4(9)
P1 C12 Y2 80.9(4)
C14 C13 C12 114.1(11)
C14 C13 Y3 123.5(8)
C12 C13 Y3 107.2(8)
C14 C13 Y2 122.4(7)
C12 C13 Y2 92.3(7)
Y3 C13 Y2 91.5(4)
C15 C14 C13 125.3(11)
C14 C15 C16 117.4(12)
C17 C16 C15 121.2(14)
C16 C17 C12 117.4(13)
N2 C18 C19 128.4(12)
N2 C18 N1 106.0(10)
C19 C18 N1 125.4(10)
N2 C18 Y2 55.0(6)
C19 C18 Y2 174.3(8)
N1 C18 Y2 51.8(5)
C20 C19 C24 117.7(11)
C20 C19 C18 122.2(11)
C24 C19 C18 120.1(11)
C19 C20 C21 118.1(11)
C22 C21 C20 121.1(13)
C21 C22 C23 119.6(12)
C24 C23 C22 121.0(13)
C23 C24 C19 122.4(12)
C33 C25 N2 119.2(10)
C33 C25 C26 120.9(10)
N2 C25 C26 119.7(9)
C30 C26 C25 116.3(11)
C30 C26 C27 115.2(11)
C25 C26 C27 128.5(10)
C28 C27 C26 110.5(11)
C28 C27 C29 110.4(13)
C26 C27 C29 115.5(11)
C26 C30 C31 122.3(12)
C32 C31 C30 119.5(12)
C31 C32 C33 119.2(11)
C25 C33 C32 121.3(10)
C25 C33 C34 123.4(10)
C32 C33 C34 115.1(10)
C35 C34 C33 116.1(9)
C35 C34 C36 109.6(10)
C33 C34 C36 113.4(9)
C38 C37 C45 124.5(11)
C38 C37 N1 120.7(11)
C45 C37 N1 114.2(9)
C37 C38 C42 121.3(12)
C37 C38 C39 123.9(11)
C42 C38 C39 114.6(11)
C40 C39 C41 112.1(11)
C40 C39 C38 119.1(10)
C41 C39 C38 108.1(11)
C43 C42 C38 122.5(13)
C42 C43 C44 117.9(13)
C43 C44 C45 121.7(13)
C44 C45 C46 120.3(12)
C44 C45 C37 111.9(11)
C46 C45 C37 127.8(11)
C45 C46 C48 112.2(11)
C45 C46 C47 107.0(11)
C48 C46 C47 112.2(10)
N4 C49 N3 113.0(9)
N4 C49 C50 122.5(9)
N3 C49 C50 124.5(9)
N4 C49 Y1 54.8(5)
N3 C49 Y1 58.2(5)
C50 C49 Y1 176.1(8)
C51 C50 C55 117.1(10)
C51 C50 C49 121.3(10)
C55 C50 C49 121.6(10)
C52 C51 C50 119.4(11)
C53 C52 C51 123.5(12)
C54 C53 C52 116.6(12)
C53 C54 C55 122.7(13)
C54 C55 C50 120.3(11)
C57 C56 C61 119.7(10)
C57 C56 N4 121.3(9)
C61 C56 N4 119.0(9)
C56 C57 C58 123.4(12)
C56 C57 C65 124.3(10)
C58 C57 C65 111.2(11)
C59 C58 C57 112.2(14)
C60 C59 C58 123.3(15)
C61 C60 C59 121.1(14)
C60 C61 C56 120.1(11)
C60 C61 C62 119.5(12)
C56 C61 C62 120.4(10)
C64 C62 C63 110.1(12)
C64 C62 C61 111.8(12)
C63 C62 C61 115.2(11)
C66 C65 C67 108.8(12)
C66 C65 C57 115.2(11)
C67 C65 C57 112.0(11)
C76 C68 C69 118.0(10)
C76 C68 N3 121.7(10)
C69 C68 N3 120.2(9)
C73 C69 C68 123.7(12)
C73 C69 C70 115.5(11)
C68 C69 C70 120.7(10)
C72 C70 C71 108.6(12)
C72 C70 C69 111.0(12)
C71 C70 C69 112.6(11)
C69 C73 C74 120.6(13)
C73 C74 C75 120.4(12)
C76 C75 C74 112.9(12)
C68 C76 C75 124.1(11)
C68 C76 C77 127.8(11)
C75 C76 C77 107.9(11)
C78 C77 C79 113.2(12)
C78 C77 C76 118.6(12)
C79 C77 C76 111.5(10)
N6 C80 N5 113.1(10)
N6 C80 C81 121.9(11)
N5 C80 C81 124.8(10)
N6 C80 Y3 57.0(6)
N5 C80 Y3 56.5(5)
C81 C80 Y3 178.4(8)
C82 C81 C86 122.8(11)
C82 C81 C80 118.4(11)
C86 C81 C80 118.7(10)
C81 C82 C83 114.4(13)
C84 C83 C82 123.7(13)
C83 C84 C85 118.4(15)
C84 C85 C86 123.9(17)
C85 C86 C81 116.8(13)
C88 C87 C95 124.0(11)
C88 C87 N6 123.2(11)
C95 C87 N6 112.2(10)
C87 C88 C92 122.9(12)
C87 C88 C89 128.0(12)
C92 C88 C89 109.0(12)
C90 C89 C88 117.4(12)
C90 C89 C91 107.6(14)
C88 C89 C91 109.9(11)
C93 C92 C88 108.0(13)
C94 C93 C92 129.1(14)
C93 C94 C95 122.3(13)
C94 C95 C96 124.2(12)
C94 C95 C87 113.1(12)
C96 C95 C87 122.7(10)
C95 C96 C97 108.2(10)
C95 C96 C98 116.0(11)
C97 C96 C98 110.1(11)
C100 C99 N5 119.6(11)
C100 C99 C107 120.2(11)
N5 C99 C107 120.0(10)
C99 C100 C104 124.6(12)
C99 C100 C101 125.0(11)
C104 C100 C101 110.3(12)
C103 C101 C102 110.1(11)
C103 C101 C100 111.8(11)
C102 C101 C100 116.7(11)
C105 C104 C100 115.0(15)
C104 C105 C106 120.9(16)
C107 C106 C105 121.4(15)
C106 C107 C99 117.5(13)
C106 C107 C108 116.9(13)
C99 C107 C108 124.4(11)
C109 C108 C107 108.0(12)
C109 C108 C110 107.8(12)
C107 C108 C110 116.9(14)
H11I C111 Y3 109.5
H11I C111 Y1 171.1
Y3 C111 Y1 79.4(3)
H11I C111 Y2 98.3
Y3 C111 Y2 85.1(3)
Y1 C111 Y2 81.3(3)
C18 N1 C37 124.3(8)
C18 N1 Y2 98.6(6)
C37 N1 Y2 135.9(7)
C18 N2 C25 121.5(10)
C18 N2 Y2 97.4(7)
C25 N2 Y2 141.0(7)
C49 N3 C68 122.7(9)
C49 N3 Y1 94.0(6)
C68 N3 Y1 142.5(6)
C49 N4 C56 124.2(8)
C49 N4 Y1 97.8(6)
C56 N4 Y1 137.1(6)
C80 N5 C99 122.3(9)
C80 N5 Y3 94.4(6)
C99 N5 Y3 143.3(7)
C80 N6 C87 121.7(10)
C80 N6 Y3 94.1(7)
C87 N6 Y3 140.7(7)
C3 N7 C4 121.0(8)
C3 N7 Y1 86.3(5)
C4 N7 Y1 152.5(7)
C3 P1 C12 100.4(5)
C3 P1 Y2 56.8(3)
C12 P1 Y2 64.4(4)

loop_
_geom_bond_atom_site_label_1
_geom_bond_atom_site_label_2
_geom_bond_distance
Y1 N7 2.268(8)
Y1 N4 2.349(8)
Y1 N3 2.426(8)
Y1 C3 2.572(10)
Y1 C1 2.619(10)
Y1 C2 2.597(10)
Y1 C111 2.734(10)
Y1 C49 2.848(10)
Y1 Y3 3.3941(17)
Y1 Y2 3.4447(18)
Y2 N1 2.302(9)
Y2 N2 2.393(10)
Y2 C13 2.492(10)
Y2 C2 2.583(9)
Y2 C3 2.667(10)
Y2 C111 2.550(10)
Y2 C18 2.897(13)
Y2 C12 2.914(12)
Y2 P1 3.189(3)
Y2 Y3 3.4650(18)
Y3 N5 2.332(8)
Y3 N6 2.344(9)
Y3 C13 2.344(11)
Y3 C111 2.574(9)
Y3 C1 2.598(12)
Y3 C3 2.560(9)
Y3 C80 2.788(12)
C3 N7 1.366(12)
C3 P1 1.756(10)
C4 C5 1.339(14)
C4 N7 1.458(12)
C4 C9 1.486(16)
C5 C6 1.431(16)
C5 C11 1.566(13)
C6 C7 1.300(17)
C7 C8 1.456(19)
C8 C9 1.427(18)
C9 C10 1.402(13)
C12 C13 1.413(15)
C12 C17 1.454(17)
C12 P1 1.840(13)
C13 C14 1.395(14)
C14 C15 1.349(16)
C15 C16 1.472(18)
C16 C17 1.333(16)
C18 N2 1.351(12)
C18 C19 1.402(15)
C18 N1 1.447(15)
C19 C20 1.385(14)
C19 C24 1.403(17)
C20 C21 1.453(16)
C21 C22 1.336(17)
C22 C23 1.373(16)
C23 C24 1.338(17)
C25 C33 1.333(14)
C25 N2 1.407(13)
C25 C26 1.428(15)
C26 C30 1.408(15)
C26 C27 1.502(16)
C27 C28 1.480(17)
C27 C29 1.507(17)
C30 C31 1.445(16)
C31 C32 1.306(16)
C32 C33 1.486(16)
C33 C34 1.493(15)
C34 C35 1.474(14)
C34 C36 1.532(15)
C37 C38 1.145(13)
C37 C45 1.543(16)
C37 N1 1.561(13)
C38 C42 1.383(15)
C38 C39 1.620(17)
C39 C40 1.443(16)
C39 C41 1.59(2)
C42 C43 1.353(17)
C43 C44 1.369(17)
C44 C45 1.401(16)
C45 C46 1.486(16)
C46 C48 1.545(16)
C46 C47 1.568(16)
C49 N4 1.324(12)
C49 N3 1.333(11)
C49 C50 1.509(14)
C50 C51 1.400(14)
C50 C55 1.406(14)
C51 C52 1.386(15)
C52 C53 1.361(16)
C53 C54 1.365(17)
C54 C55 1.378(15)
C56 C57 1.330(14)
C56 C61 1.412(13)
C56 N4 1.455(12)
C57 C58 1.457(16)
C57 C65 1.625(18)
C58 C59 1.42(2)
C59 C60 1.37(2)
C60 C61 1.320(15)
C61 C62 1.525(15)
C62 C64 1.462(17)
C62 C63 1.501(19)
C65 C66 1.450(17)
C65 C67 1.567(17)
C68 C76 1.350(14)
C68 C69 1.374(13)
C68 N3 1.417(12)
C69 C73 1.303(14)
C69 C70 1.553(14)
C70 C72 1.513(13)
C70 C71 1.536(14)
C73 C74 1.405(19)
C74 C75 1.454(19)
C75 C76 1.447(16)
C76 C77 1.582(16)
C77 C78 1.338(15)
C77 C79 1.545(17)
C80 N6 1.352(13)
C80 N5 1.362(14)
C80 C81 1.497(15)
C81 C82 1.353(17)
C81 C86 1.451(16)
C82 C83 1.486(19)
C83 C84 1.339(19)
C84 C85 1.35(2)
C85 C86 1.38(2)
C87 C88 1.290(15)
C87 C95 1.468(16)
C87 N6 1.475(13)
C88 C92 1.490(18)
C88 C89 1.565(17)
C89 C90 1.435(18)
C89 C91 1.547(18)
C92 C93 1.47(2)
C93 C94 1.244(17)
C94 C95 1.411(16)
C95 C96 1.456(16)
C96 C97 1.546(17)
C96 C98 1.607(16)
C99 C100 1.346(16)
C99 N5 1.405(13)
C99 C107 1.447(16)
C100 C104 1.459(18)
C100 C101 1.531(17)
C101 C103 1.49(2)
C101 C102 1.535(17)
C104 C105 1.40(2)
C105 C106 1.46(2)
C106 C107 1.392(17)
C107 C108 1.514(19)
C108 C109 1.533(18)
C108 C110 1.62(2)
C111 H11I 0.9600

loop_
_platon_squeeze_void_nr
_platon_squeeze_void_average_x
_platon_squeeze_void_average_y
_platon_squeeze_void_average_z
_platon_squeeze_void_volume
_platon_squeeze_void_count_electrons
_platon_squeeze_void_content
1 0.000 0.000 0.500 63 9 ' '
2 0.049 0.500 0.464 2258 956 ' '
3 0.500 0.000 0.500 34 11 ' '
